data_2240770
loop_
_publ_author_name
'Mague, Joel T.'
'Mohamed, Shaaban K.'
'Akkurt, Mehmet'
'Albayati, Mustafa R.'

_publ_section_title
;
 Crystal structure of
 4-amino-3-(3-methyl-5-phenyl-1<i>H</i>-pyrazol-1-yl)-1<i>H</i>-1,2,4-triazole-5(4<i>H</i>)-thione
;
_journal_coeditor_code HB7427
_journal_issue 6
_journal_name_full 'Acta Crystallographica Section E'
_journal_page_first o417
_journal_paper_doi 10.1107/S205698901500938X
_journal_volume 71
_journal_year 2015
_chemical_formula_iupac 'C12 H12 N6 S'
_chemical_formula_moiety 'C12 H12 N6 S'
_chemical_formula_sum 'C12 H12 N6 S'
_chemical_formula_weight 272.34
_chemical_name_systematic
4-Amino-3-(3-methyl-5-phenyl-1<i>H</i>-pyrazol-1-yl)-1<i>H</i>-1,2,4-triazole-5(4<i>H</i>)-thione
_space_group_crystal_system monoclinic
_space_group_IT_number 14
_space_group_name_Hall '-P 2yn'
_space_group_name_H-M_alt 'P 1 21/n 1'
_symmetry_space_group_name_Hall '-P 2yn'
_symmetry_space_group_name_H-M 'P 1 21/n 1'
_atom_sites_solution_hydrogens mixed
_atom_sites_solution_primary direct
_atom_sites_solution_secondary difmap
_audit_creation_method SHELXL-2014/6
_cell_angle_alpha 90
_cell_angle_beta 109.0530(10)
_cell_angle_gamma 90
_cell_formula_units_Z 4
_cell_length_a 11.3278(4)
_cell_length_b 8.3970(3)
_cell_length_c 15.4427(5)
_cell_measurement_reflns_used 8668
_cell_measurement_temperature 150.(2)
_cell_measurement_theta_max 72.2663
_cell_measurement_theta_min 4.2495
_cell_volume 1388.43(8)
_computing_cell_refinement
;
<i>SAINT</i> (Bruker, 2014)
;
_computing_data_collection
;
<i>APEX2</i> (Bruker, 2014)
;
_computing_data_reduction
;
<i>SAINT</i>  (Bruker, 2014)
;
_computing_molecular_graphics
;
<i>DIAMOND</i> (Brandenburg & Putz, 2012)
;
_computing_publication_material
;
<i>SHELXTL</i> (Sheldrick, 2008)
;
_computing_structure_refinement
;
<i>SHELXL2014</i> (Sheldrick, 2015b)
;
_computing_structure_solution
;
<i>SHELXT</i> (Sheldrick, 2015a)
;
_diffrn_ambient_temperature 150(2)
_diffrn_detector_area_resol_mean 10.4167
_diffrn_measured_fraction_theta_full 0.991
_diffrn_measured_fraction_theta_max 0.980
_diffrn_measurement_device_type 'Bruker D8 VENTURE PHOTON 100 CMOS'
_diffrn_measurement_method '\w scans'
_diffrn_radiation_monochromator mirror
_diffrn_radiation_type CuK\a
_diffrn_radiation_wavelength 1.54178
_diffrn_reflns_av_R_equivalents 0.0208
_diffrn_reflns_limit_h_max 13
_diffrn_reflns_limit_h_min -13
_diffrn_reflns_limit_k_max 10
_diffrn_reflns_limit_k_min -9
_diffrn_reflns_limit_l_max 19
_diffrn_reflns_limit_l_min -19
_diffrn_reflns_number 10355
_diffrn_reflns_theta_full 68.0
_diffrn_reflns_theta_max 72.3
_diffrn_reflns_theta_min 4.2
_exptl_absorpt_coefficient_mu 2.044
_exptl_absorpt_correction_T_max 0.82
_exptl_absorpt_correction_T_min 0.77
_exptl_absorpt_correction_type multi-scan
_exptl_absorpt_process_details
;
(<i>SADABS</i>; Bruker, 2014)
;
_exptl_crystal_colour colourless
_exptl_crystal_density_diffrn 1.303
_exptl_crystal_density_method 'not measured'
_exptl_crystal_description block
_exptl_crystal_F_000 568
_exptl_crystal_size_max 0.235
_exptl_crystal_size_mid 0.175
_exptl_crystal_size_min 0.104
_refine_diff_density_max 0.362
_refine_diff_density_min -0.280
_refine_ls_extinction_method none
_refine_ls_goodness_of_fit_ref 1.093
_refine_ls_hydrogen_treatment constr
_refine_ls_matrix_type full
_refine_ls_number_parameters 173
_refine_ls_number_reflns 2683
_refine_ls_number_restraints 0
_refine_ls_restrained_S_all 1.093
_refine_ls_R_factor_all 0.0376
_refine_ls_R_factor_gt 0.0359
_refine_ls_shift/su_max 0.002
_refine_ls_shift/su_mean 0.000
_refine_ls_structure_factor_coef Fsqd
_refine_ls_weighting_details 'w=1/[\s^2^(Fo^2^)+(0.0581P)^2^+0.5187P] where P=(Fo^2^+2Fc^2^)/3'
_refine_ls_weighting_scheme calc
_refine_ls_wR_factor_gt 0.1004
_refine_ls_wR_factor_ref 0.1021
_reflns_number_gt 2515
_reflns_number_total 2683
_reflns_threshold_expression I>2\s(I)
_cod_data_source_file hb7427sup1.cif
_cod_data_source_block I
_cod_database_code 2240770
_shelx_space_group_comment
;
The symmetry employed for this shelxl refinement is uniquely defined
by the following loop, which should always be used as a source of
symmetry information in preference to the above space-group names.
They are only intended as comments.
;
_shelx_estimated_absorpt_t_min 0.645
_shelx_estimated_absorpt_t_max 0.816
_shelxl_version_number 2014/6

loop_
_space_group_symop_operation_xyz
'x, y, z'
'-x+1/2, y+1/2, -z+1/2'
'-x, -y, -z'
'x-1/2, -y-1/2, z-1/2'

loop_
_atom_site_type_symbol
_atom_site_label
_atom_site_fract_x
_atom_site_fract_y
_atom_site_fract_z
_atom_site_U_iso_or_equiv
_atom_site_adp_type
_atom_site_calc_flag
_atom_site_occupancy
S S1 1.06212(3) 0.49379(4) 0.36297(2) 0.02864(14) Uani d 1
N N1 0.52909(11) 0.54447(14) 0.29113(8) 0.0249(3) Uani d 1
N N2 0.60148(11) 0.41615(13) 0.33081(8) 0.0235(3) Uani d 1
N N3 0.86566(11) 0.29657(15) 0.28254(8) 0.0263(3) Uani d 1
H H3A 0.9039 0.2256 0.2559 0.032 Uiso d 1
N N4 0.74091(11) 0.27516(15) 0.27154(9) 0.0273(3) Uani d 1
N N5 0.81912(11) 0.48358(13) 0.35855(8) 0.0205(3) Uani d 1
N N6 0.81859(11) 0.61690(14) 0.41236(8) 0.0262(3) Uani d 1
H H6A 0.8704 0.5948 0.4699 0.031 Uiso d 1
H H6B 0.8512 0.6973 0.3878 0.031 Uiso d 1
C C1 0.60875(14) 0.17810(17) 0.42641(9) 0.0251(3) Uani d 1
C C2 0.72215(17) 0.1972(2) 0.49645(11) 0.0399(4) Uani d 1
H H2 0.7559 0.3009 0.5120 0.048 Uiso calc 1
C C3 0.78631(19) 0.0666(2) 0.54370(13) 0.0469(5) Uani d 1
H H3 0.8636 0.0807 0.5914 0.056 Uiso calc 1
C C4 0.73738(18) -0.0845(2) 0.52122(12) 0.0392(4) Uani d 1
H H4 0.7808 -0.1744 0.5538 0.047 Uiso calc 1
C C5 0.62567(16) -0.10472(18) 0.45161(11) 0.0344(4) Uani d 1
H H5 0.5927 -0.2088 0.4362 0.041 Uiso calc 1
C C6 0.56078(15) 0.02533(18) 0.40384(11) 0.0292(3) Uani d 1
H H6 0.4839 0.0102 0.3559 0.035 Uiso calc 1
C C7 0.54349(13) 0.31865(17) 0.37531(9) 0.0239(3) Uani d 1
C C8 0.43020(14) 0.38690(19) 0.36366(10) 0.0287(3) Uani d 1
H H8 0.3670 0.3482 0.3862 0.034 Uiso calc 1
C C9 0.42509(14) 0.52643(18) 0.31143(10) 0.0262(3) Uani d 1
C C10 0.71675(13) 0.39120(16) 0.31857(9) 0.0218(3) Uani d 1
C C11 0.91672(13) 0.42285(16) 0.33429(9) 0.0222(3) Uani d 1
C C12 0.32313(15) 0.6470(2) 0.28071(13) 0.0386(4) Uani d 1
H H12A 0.3481 0.7316 0.2466 0.058 Uiso calc 1
H H12B 0.3074 0.6928 0.3343 0.058 Uiso calc 1
H H12C 0.2469 0.5957 0.2411 0.058 Uiso calc 1

loop_
_atom_site_aniso_label
_atom_site_aniso_U_11
_atom_site_aniso_U_22
_atom_site_aniso_U_33
_atom_site_aniso_U_12
_atom_site_aniso_U_13
_atom_site_aniso_U_23
S1 0.0210(2) 0.0357(2) 0.0290(2) -0.00344(13) 0.00779(15) -0.00294(13)
N1 0.0233(6) 0.0232(6) 0.0304(6) 0.0020(5) 0.0120(5) 0.0040(5)
N2 0.0235(6) 0.0206(6) 0.0301(6) 0.0012(4) 0.0136(5) 0.0031(4)
N3 0.0235(6) 0.0263(6) 0.0330(6) -0.0013(5) 0.0145(5) -0.0075(5)
N4 0.0242(6) 0.0270(6) 0.0340(6) -0.0030(5) 0.0141(5) -0.0049(5)
N5 0.0224(6) 0.0193(5) 0.0210(5) 0.0013(4) 0.0088(5) -0.0009(4)
N6 0.0311(7) 0.0225(6) 0.0248(6) 0.0018(5) 0.0089(5) -0.0048(4)
C1 0.0288(7) 0.0241(7) 0.0251(7) -0.0021(5) 0.0125(6) 0.0010(5)
C2 0.0459(10) 0.0302(8) 0.0355(8) -0.0082(7) 0.0019(7) 0.0026(6)
C3 0.0468(11) 0.0443(10) 0.0382(9) -0.0008(8) -0.0018(8) 0.0085(8)
C4 0.0500(10) 0.0327(9) 0.0369(8) 0.0094(7) 0.0168(7) 0.0099(6)
C5 0.0477(10) 0.0223(7) 0.0372(8) 0.0004(6) 0.0195(7) -0.0018(6)
C6 0.0316(8) 0.0262(7) 0.0313(8) -0.0027(6) 0.0122(6) -0.0033(6)
C7 0.0258(7) 0.0230(7) 0.0242(6) -0.0061(5) 0.0101(5) -0.0012(5)
C8 0.0246(7) 0.0313(8) 0.0333(7) -0.0045(6) 0.0136(6) 0.0045(6)
C9 0.0223(7) 0.0283(7) 0.0294(7) -0.0019(5) 0.0104(6) 0.0014(6)
C10 0.0217(7) 0.0208(6) 0.0242(6) 0.0001(5) 0.0094(5) 0.0018(5)
C11 0.0244(7) 0.0229(7) 0.0207(6) 0.0014(5) 0.0091(5) 0.0014(5)
C12 0.0262(8) 0.0422(9) 0.0521(10) 0.0079(7) 0.0193(7) 0.0143(8)

loop_
_atom_type_symbol
_atom_type_description
_atom_type_scat_dispersion_real
_atom_type_scat_dispersion_imag
_atom_type_scat_source
C C 0.0181 0.0091 'International Tables Vol C Tables 4.2.6.8 and 6.1.1.4'
H H 0.0000 0.0000 'International Tables Vol C Tables 4.2.6.8 and 6.1.1.4'
N N 0.0311 0.0180 'International Tables Vol C Tables 4.2.6.8 and 6.1.1.4'
S S 0.3331 0.5567 'International Tables Vol C Tables 4.2.6.8 and 6.1.1.4'

loop_
_geom_angle_atom_site_label_1
_geom_angle_atom_site_label_2
_geom_angle_atom_site_label_3
_geom_angle
C9 N1 N2 104.65(11)
C7 N2 N1 112.32(11)
C7 N2 C10 127.07(12)
N1 N2 C10 120.47(11)
C11 N3 N4 113.70(11)
C11 N3 H3A 127.7
N4 N3 H3A 118.6
C10 N4 N3 103.20(11)
C10 N5 C11 107.82(11)
C10 N5 N6 123.89(11)
C11 N5 N6 128.28(12)
N5 N6 H6A 107.0
N5 N6 H6B 105.4
H6A N6 H6B 109.8
C2 C1 C6 119.08(14)
C2 C1 C7 119.82(13)
C6 C1 C7 121.07(13)
C3 C2 C1 120.73(16)
C3 C2 H2 119.6
C1 C2 H2 119.6
C4 C3 C2 119.73(16)
C4 C3 H3 120.1
C2 C3 H3 120.1
C5 C4 C3 119.98(16)
C5 C4 H4 120.0
C3 C4 H4 120.0
C4 C5 C6 120.70(15)
C4 C5 H5 119.6
C6 C5 H5 119.6
C5 C6 C1 119.77(15)
C5 C6 H6 120.1
C1 C6 H6 120.1
C8 C7 N2 105.56(12)
C8 C7 C1 133.80(13)
N2 C7 C1 120.55(12)
C7 C8 C9 106.58(12)
C7 C8 H8 126.7
C9 C8 H8 126.7
N1 C9 C8 110.89(13)
N1 C9 C12 120.25(13)
C8 C9 C12 128.85(14)
N4 C10 N5 112.16(12)
N4 C10 N2 124.53(13)
N5 C10 N2 123.26(12)
N3 C11 N5 103.12(11)
N3 C11 S1 129.55(11)
N5 C11 S1 127.32(11)
C9 C12 H12A 109.5
C9 C12 H12B 109.5
H12A C12 H12B 109.5
C9 C12 H12C 109.5
H12A C12 H12C 109.5
H12B C12 H12C 109.5

loop_
_geom_bond_atom_site_label_1
_geom_bond_atom_site_label_2
_geom_bond_distance
S1 C11 1.6697(14)
N1 C9 1.3230(19)
N1 N2 1.3714(16)
N2 C7 1.3670(18)
N2 C10 1.3949(18)
N3 C11 1.3401(18)
N3 N4 1.3790(17)
N3 H3A 0.9100
N4 C10 1.2968(18)
N5 C10 1.3639(18)
N5 C11 1.3759(17)
N5 N6 1.3953(15)
N6 H6A 0.9101
N6 H6B 0.9099
C1 C2 1.392(2)
C1 C6 1.392(2)
C1 C7 1.477(2)
C2 C3 1.384(2)
C2 H2 0.9500
C3 C4 1.383(3)
C3 H3 0.9500
C4 C5 1.377(3)
C4 H4 0.9500
C5 C6 1.387(2)
C5 H5 0.9500
C6 H6 0.9500
C7 C8 1.363(2)
C8 C9 1.413(2)
C8 H8 0.9500
C9 C12 1.492(2)
C12 H12A 0.9800
C12 H12B 0.9800
C12 H12C 0.9800

loop_
_geom_hbond_atom_site_label_D
_geom_hbond_atom_site_label_H
_geom_hbond_atom_site_label_A
_geom_hbond_site_symmetry_A
_geom_hbond_distance_DH
_geom_hbond_distance_HA
_geom_hbond_distance_DA
_geom_hbond_angle_DHA
N3 H3A N1 2_645 0.91 1.94 2.8429(17) 169
N6 H6A S1 3_766 0.91 2.55 3.4157(13) 159
N6 H6B N4 2_655 0.91 2.43 3.0059(18) 122

loop_
_geom_torsion_atom_site_label_1
_geom_torsion_atom_site_label_2
_geom_torsion_atom_site_label_3
_geom_torsion_atom_site_label_4
_geom_torsion
C9 N1 N2 C7 0.12(16)
C9 N1 N2 C10 176.19(12)
C11 N3 N4 C10 -0.45(16)
C6 C1 C2 C3 -0.5(3)
C7 C1 C2 C3 -178.43(16)
C1 C2 C3 C4 0.0(3)
C2 C3 C4 C5 0.5(3)
C3 C4 C5 C6 -0.4(3)
C4 C5 C6 C1 -0.1(2)
C2 C1 C6 C5 0.5(2)
C7 C1 C6 C5 178.45(13)
N1 N2 C7 C8 0.02(16)
C10 N2 C7 C8 -175.74(13)
N1 N2 C7 C1 -176.94(12)
C10 N2 C7 C1 7.3(2)
C2 C1 C7 C8 -118.65(19)
C6 C1 C7 C8 63.4(2)
C2 C1 C7 N2 57.3(2)
C6 C1 C7 N2 -120.64(15)
N2 C7 C8 C9 -0.14(16)
C1 C7 C8 C9 176.23(15)
N2 N1 C9 C8 -0.21(16)
N2 N1 C9 C12 178.88(14)
C7 C8 C9 N1 0.23(18)
C7 C8 C9 C12 -178.76(16)
N3 N4 C10 N5 -0.20(15)
N3 N4 C10 N2 -177.56(12)
C11 N5 C10 N4 0.75(15)
N6 N5 C10 N4 179.53(12)
C11 N5 C10 N2 178.15(12)
N6 N5 C10 N2 -3.1(2)
C7 N2 C10 N4 64.2(2)
N1 N2 C10 N4 -111.26(16)
C7 N2 C10 N5 -112.89(16)
N1 N2 C10 N5 71.66(18)
N4 N3 C11 N5 0.88(15)
N4 N3 C11 S1 -178.60(11)
C10 N5 C11 N3 -0.94(14)
N6 N5 C11 N3 -179.65(12)
C10 N5 C11 S1 178.55(10)
N6 N5 C11 S1 -0.2(2)

_cod_database_fobs_code 2240770
